data_7159921
loop_
_publ_author_name
'Kumar Yadav, Anup'
'Yadav, Dhananjay'
'Kumar, Vipin'
'Ray, Subhasish'
'Singh, Maya Shankar'

_publ_section_title
;
 PIDA-promoted metal-free [3 + 2] heteroannulation of
 &#x3b2;-ketothioamides with 4-hydroxy coumarins: chemo-/regioselective
 access to furo[3,2-<i>c</i>]chromen-4-ones at room temperature.
;
_journal_issue 21
_journal_name_full 'Organic &amp; biomolecular chemistry'
_journal_page_first 4326
_journal_page_last 4331
_journal_paper_doi 10.1039/d4ob00438h
_journal_volume 22
_journal_year 2024
_chemical_formula_moiety 'C24 H15 N O4'
_chemical_formula_sum 'C24 H15 N O4'
_chemical_formula_weight 381.37
_space_group_crystal_system orthorhombic
_space_group_IT_number 61
_space_group_name_Hall '-P 2ac 2ab'
_space_group_name_H-M_alt 'P b c a'
_atom_sites_solution_hydrogens geom
_atom_sites_solution_primary dual
_audit_creation_date 2023-09-30
_audit_creation_method
;
Olex2 1.5
(compiled 2023.08.24 svn.re1ec1418 for OlexSys, GUI svn.r6817)
;
_audit_update_record
;
2023-10-02 deposited with the CCDC.	2024-04-29 downloaded from the CCDC.
;
_cell_angle_alpha 90
_cell_angle_beta 90
_cell_angle_gamma 90
_cell_formula_units_Z 8
_cell_length_a 20.4669(3)
_cell_length_b 8.12770(10)
_cell_length_c 21.7889(4)
_cell_measurement_reflns_used 9902
_cell_measurement_temperature 293(2)
_cell_measurement_theta_max 71.6510
_cell_measurement_theta_min 4.0460
_cell_volume 3624.56(10)
_computing_cell_refinement 'CrysAlisPro 1.171.42.90a (Rigaku OD, 2023)'
_computing_data_collection 'CrysAlisPro 1.171.42.90a (Rigaku OD, 2023)'
_computing_data_reduction 'CrysAlisPro 1.171.42.90a (Rigaku OD, 2023)'
_computing_molecular_graphics 'Olex2 1.5 (Dolomanov et al., 2009)'
_computing_publication_material 'Olex2 1.5 (Dolomanov et al., 2009)'
_computing_structure_refinement 'SHELXL 2018/3 (Sheldrick, 2015)'
_computing_structure_solution 'SHELXT  (Sheldrick, 2015)'
_diffrn_ambient_temperature 293(2)
_diffrn_detector 'Hybrid Pixel Array Detector'
_diffrn_detector_area_resol_mean 10.0000
_diffrn_detector_type HyPix3000
_diffrn_measured_fraction_theta_full 0.996
_diffrn_measured_fraction_theta_max 0.994
_diffrn_measurement_details
;
List of Runs (angles in degrees, time in seconds):

  # Type    Start    End  Width  t~exp~   \w     \q     \k     \f   Frames
#--------------------------------------------------------------------------
  1  \w    -73.00   0.00   0.50    1.74    --  -40.83 104.00 -67.00  146
  2  \w    -80.00 -55.00   0.50    1.74    --  -40.83 136.00   3.00   50
  3  \w    -27.00  23.00   0.50    1.74    --  -40.83  20.00 142.00  100
  4  \w   -113.00 -30.00   0.50    1.74    --  -40.83 -20.00 -23.00  166
  5  \w      1.00  26.00   0.50    1.74    --   40.83 -20.00 -23.00   50
  6  \w     41.00  67.00   0.50    1.74    --   40.83-104.00-168.00   52
  7  \w     57.00 102.00   0.50    1.74    --   40.83  20.00 142.00   90
  8  \w     46.00  95.00   0.50    1.74    --   40.83-133.00 117.00   98
  9  \w    -65.00 -30.00   0.50    1.74    --  -82.50 104.00 -67.00   70
 10  \w   -122.00 -96.00   0.50    1.74    --  -82.50 -20.00 -23.00   52
 11  \w   -148.00 -70.00   0.50    1.74    --  -82.50-136.00 -60.00  156
 12  \w   -130.00-104.00   0.50    1.74    --  -82.50-104.00-168.00   52
 13  \w     88.00 116.00   0.50    1.74    --  104.00-136.00 -60.00   56
 14  \w    106.00 131.00   0.50    1.74    --  104.00  20.00 142.00   50
 15  \w    105.00 130.00   0.50    1.74    --  104.00 133.00-174.00   50
 16  \w     46.00  71.00   0.50    1.74    --  104.00-104.00-168.00   50
 17  \w     78.00 103.00   0.50    1.74    --  104.00-133.00 117.00   50
 18  \w    120.00 145.00   0.50    1.74    --  104.00 136.00   3.00   50
 19  \w    116.00 142.00   0.50    1.74    --  104.00 104.00 -67.00   52
 20  \w   -107.00 -14.00   0.50    1.74    --  -40.83 -77.00 -60.00  186
 21  \w     -6.00  19.00   0.50    1.74    --  -40.83  32.00 -60.00   50
 22  \w     -5.00  20.00   0.50    1.74    --   40.83 -11.00 120.00   50
 23  \w    -46.00 -15.00   0.50    1.74    --  -82.50  42.00 -90.00   62
 24  \w    -57.00 -21.00   0.50    1.74    --  -82.50  50.00-180.00   72
 25  \w     38.00  68.00   0.50    1.74    --  104.00 -59.00   0.00   60
 26  \w     36.00  65.00   0.50    1.74    --  104.00 -59.00 -60.00   58
 27  \w     36.00  64.00   0.50    1.74    --  104.00 -59.00-120.00   56
 28  \w     53.00  79.00   0.50    1.74    --  104.00-111.00 150.00   52
 29  \w     36.00  83.00   0.50    1.74    --  104.00 -68.00-180.00   94
 30  \w     52.00 103.00   0.50    1.74    --  104.00-111.00 -30.00  102
 31  \w     46.00  71.00   0.50    1.74    --  104.00 -93.00 120.00   50
 32  \w     36.00  61.00   0.50    1.74    --  104.00 -68.00 -90.00   50
 33  \w     90.00 115.00   0.50    1.74    --  104.00  33.00-180.00   50
 34  \w     36.00  67.00   0.50    1.74    --  104.00 -59.00  90.00   62
 35  \w     88.00 117.00   0.50    1.74    --  104.00-133.00 -90.00   58
 36  \w     53.00  78.00   0.50    1.74    --  104.00-133.00 -90.00   50
 37  \w    105.00 161.00   0.50    1.74    --  104.00  93.00 -90.00  112
 38  \w     38.00  66.00   0.50    1.74    --  104.00-133.00  90.00   56
 39  \w     79.00 105.00   0.50    1.74    --  104.00-133.00  90.00   52
 40  \w     60.00 108.00   0.50    1.74    --  104.00-111.00 120.00   96
 41  \w     37.00  77.00   0.50    1.74    --  104.00 -68.00 150.00   80
 42  \w     53.00  79.00   0.50    1.74    --  104.00 -68.00-150.00   52
 43  \w     48.00  73.00   0.50    1.74    --  104.00 -93.00-120.00   50
 44  \w    125.00 172.00   0.50    1.74    --  104.00  33.00-180.00   94
 45  \w     80.00 105.00   0.50    1.74    --  104.00 -93.00 120.00   50
 46  \w     79.00 141.00   0.50    1.74    --  104.00  17.00  30.00  124
 47  \w     89.00 138.00   0.50    1.74    --  104.00 133.00-180.00   98
;
_diffrn_measurement_device 'four-circle diffractometer'
_diffrn_measurement_device_type 'XtaLAB Synergy, Dualflex, HyPix3000'
_diffrn_measurement_method '\w scans'
_diffrn_orient_matrix_type 'CrysAlisPro convention (1999,Acta A55,543-557)'
_diffrn_orient_matrix_UB_11 -0.0344018000
_diffrn_orient_matrix_UB_12 -0.0255982000
_diffrn_orient_matrix_UB_13 -0.0621407000
_diffrn_orient_matrix_UB_21 -0.0638851000
_diffrn_orient_matrix_UB_22 -0.0436300000
_diffrn_orient_matrix_UB_23 0.0337126000
_diffrn_orient_matrix_UB_31 -0.0200693000
_diffrn_orient_matrix_UB_32 0.1826497000
_diffrn_orient_matrix_UB_33 -0.0006740000
_diffrn_radiation_monochromator mirror
_diffrn_radiation_probe x-ray
_diffrn_radiation_type 'Cu K\a'
_diffrn_radiation_wavelength 1.54184
_diffrn_reflns_av_R_equivalents 0.0311
_diffrn_reflns_av_unetI/netI 0.0240
_diffrn_reflns_Laue_measured_fraction_full 0.996
_diffrn_reflns_Laue_measured_fraction_max 0.994
_diffrn_reflns_limit_h_max 20
_diffrn_reflns_limit_h_min -25
_diffrn_reflns_limit_k_max 10
_diffrn_reflns_limit_k_min -6
_diffrn_reflns_limit_l_max 26
_diffrn_reflns_limit_l_min -26
_diffrn_reflns_number 21846
_diffrn_reflns_point_group_measured_fraction_full 0.996
_diffrn_reflns_point_group_measured_fraction_max 0.994
_diffrn_reflns_theta_full 67.684
_diffrn_reflns_theta_max 72.047
_diffrn_reflns_theta_min 4.058
_diffrn_source 'micro-focus sealed X-ray tube'
_diffrn_source_type 'PhotonJet (Cu) X-ray Source'
_exptl_absorpt_coefficient_mu 0.785
_exptl_absorpt_correction_T_max 1.00000
_exptl_absorpt_correction_T_min 0.89765
_exptl_absorpt_correction_type multi-scan
_exptl_absorpt_process_details
;
CrysAlisPro 1.171.42.90a (Rigaku Oxford Diffraction, 2023)
Empirical absorption correction using spherical harmonics,
implemented in SCALE3 ABSPACK scaling algorithm.
;
_exptl_crystal_density_diffrn 1.398
_exptl_crystal_description plate
_exptl_crystal_F_000 1584
_exptl_crystal_size_max 0.2
_exptl_crystal_size_mid 0.1
_exptl_crystal_size_min 0.05
_refine_diff_density_max 0.118
_refine_diff_density_min -0.215
_refine_diff_density_rms 0.040
_refine_ls_extinction_method none
_refine_ls_goodness_of_fit_ref 1.038
_refine_ls_hydrogen_treatment constr
_refine_ls_matrix_type full
_refine_ls_number_parameters 262
_refine_ls_number_reflns 3536
_refine_ls_number_restraints 0
_refine_ls_restrained_S_all 1.038
_refine_ls_R_factor_all 0.0538
_refine_ls_R_factor_gt 0.0413
_refine_ls_shift/su_max 0.001
_refine_ls_shift/su_mean 0.000
_refine_ls_structure_factor_coef Fsqd
_refine_ls_weighting_details 'w=1/[\s^2^(Fo^2^)+(0.0662P)^2^+0.2566P] where P=(Fo^2^+2Fc^2^)/3'
_refine_ls_weighting_scheme calc
_refine_ls_wR_factor_gt 0.1101
_refine_ls_wR_factor_ref 0.1190
_reflns_Friedel_coverage 0.000
_reflns_number_gt 2701
_reflns_number_total 3536
_reflns_threshold_expression 'I > 2\s(I)'
_cod_data_source_file d4ob00438h2.cif
_cod_data_source_block aky-45_autored
_cod_depositor_comments 'Adding full bibliography for 7159921--7159922.cif.'
_cod_database_code 7159921
_shelx_shelxl_version_number 2018/3
_chemical_oxdiff_formula 'C H N O S'
_shelx_space_group_comment
;
The symmetry employed for this shelxl refinement is uniquely defined
by the following loop, which should always be used as a source of
symmetry information in preference to the above space-group names.
They are only intended as comments.
;
_shelx_estimated_absorpt_t_max 0.962
_shelx_estimated_absorpt_t_min 0.859
_olex2_refinement_description
;
1. Fixed Uiso
 At 1.2 times of:
  All C(H) groups, All N(H) groups
2.a Aromatic/amide H refined with riding coordinates:
 N1(H1), C20(H20), C24(H24), C3(H3), C13(H13), C7(H7), C15(H15), C2(H2),
 C17(H17), C9(H9), C19(H19), C5(H5), C21(H21), C11(H11), C23(H23)
;
_olex2_submission_special_instructions 'No special instructions were received'
_oxdiff_exptl_absorpt_empirical_details
;
Empirical correction (ABSPACK) includes:
- Absorption correction using spherical harmonics
- Frame scaling
;
_oxdiff_exptl_absorpt_empirical_full_max 1.221
_oxdiff_exptl_absorpt_empirical_full_min 0.794

loop_
_space_group_symop_operation_xyz
'x, y, z'
'-x+1/2, -y, z+1/2'
'-x, y+1/2, -z+1/2'
'x+1/2, -y+1/2, -z'
'-x, -y, -z'
'x-1/2, y, -z-1/2'
'x, -y-1/2, z-1/2'
'-x-1/2, y-1/2, z'

loop_
_atom_site_label
_atom_site_type_symbol
_atom_site_fract_x
_atom_site_fract_y
_atom_site_fract_z
_atom_site_U_iso_or_equiv
_atom_site_adp_type
_atom_site_occupancy
_atom_site_site_symmetry_order
_atom_site_calc_flag
_atom_site_refinement_flags_posn
_atom_site_refinement_flags_adp
_atom_site_refinement_flags_occupancy
_atom_site_disorder_assembly
_atom_site_disorder_group
O1 O 0.67367(5) 0.81836(13) 0.58528(5) 0.0574(3) Uani 1 1 d . . . . .
O4 O 0.84633(5) 0.67013(13) 0.51239(5) 0.0639(3) Uani 1 1 d . . . . .
O2 O 0.79399(5) 0.52242(15) 0.44301(6) 0.0713(3) Uani 1 1 d . . . . .
O3 O 0.56187(6) 0.56363(18) 0.46090(6) 0.0831(4) Uani 1 1 d . . . . .
N1 N 0.56621(6) 0.76587(18) 0.55787(6) 0.0649(4) Uani 1 1 d . . . . .
H1 H 0.540478 0.707252 0.535604 0.078 Uiso 1 1 calc R U . . .
C1 C 0.73426(7) 0.77496(18) 0.56300(7) 0.0531(3) Uani 1 1 d . . . . .
C4 C 0.64803(7) 0.53113(17) 0.39200(7) 0.0547(4) Uani 1 1 d . . . . .
C6 C 0.72914(7) 0.68197(16) 0.51167(7) 0.0514(3) Uani 1 1 d . . . . .
C8 C 0.79273(7) 0.82289(18) 0.59287(7) 0.0549(4) Uani 1 1 d . . . . .
C10 C 0.53489(7) 0.86968(19) 0.60080(7) 0.0566(4) Uani 1 1 d . . . . .
C12 C 0.66010(7) 0.66091(18) 0.49934(7) 0.0541(3) Uani 1 1 d . . . . .
C14 C 0.78869(7) 0.61689(18) 0.48490(7) 0.0560(4) Uani 1 1 d . . . . .
C16 C 0.62973(7) 0.74543(19) 0.54681(7) 0.0564(4) Uani 1 1 d . . . . .
C18 C 0.84942(7) 0.76695(19) 0.56431(7) 0.0589(4) Uani 1 1 d . . . . .
C20 C 0.47617(7) 0.94072(18) 0.58312(8) 0.0590(4) Uani 1 1 d . . . . .
H20 H 0.459770 0.921282 0.543977 0.071 Uiso 1 1 calc R U . . .
C22 C 0.62127(7) 0.58310(19) 0.45218(7) 0.0599(4) Uani 1 1 d . . . . .
C24 C 0.68955(8) 0.62878(19) 0.35764(7) 0.0616(4) Uani 1 1 d . . . . .
H24 H 0.706176 0.725840 0.373979 0.074 Uiso 1 1 calc R U . . .
C3 C 0.62554(9) 0.3854(2) 0.36710(8) 0.0696(4) Uani 1 1 d . . . . .
H3 H 0.597623 0.319153 0.389977 0.083 Uiso 1 1 calc R U . . .
C13 C 0.79813(8) 0.9198(2) 0.64571(8) 0.0662(4) Uani 1 1 d . . . . .
H13 H 0.760762 0.957645 0.665470 0.079 Uiso 1 1 calc R U . . .
C7 C 0.44205(8) 1.0396(2) 0.62305(9) 0.0715(5) Uani 1 1 d . . . . .
H7 H 0.402592 1.086143 0.610927 0.086 Uiso 1 1 calc R U . . .
C15 C 0.91041(8) 0.8073(2) 0.58655(9) 0.0729(5) Uani 1 1 d . . . . .
H15 H 0.947933 0.770419 0.566798 0.087 Uiso 1 1 calc R U . . .
C2 C 0.55873(8) 0.8988(3) 0.65897(8) 0.0761(5) Uani 1 1 d . . . . .
H2 H 0.597876 0.851441 0.671491 0.091 Uiso 1 1 calc R U . . .
C17 C 0.70612(9) 0.5808(2) 0.29881(8) 0.0730(5) Uani 1 1 d . . . . .
H17 H 0.732803 0.648123 0.275072 0.088 Uiso 1 1 calc R U . . .
C9 C 0.91485(9) 0.9030(2) 0.63845(10) 0.0798(5) Uani 1 1 d . . . . .
H9 H 0.955779 0.930870 0.653817 0.096 Uiso 1 1 calc R U . . .
C19 C 0.64364(10) 0.3366(2) 0.30921(9) 0.0781(5) Uani 1 1 d . . . . .
H19 H 0.628739 0.237158 0.293402 0.094 Uiso 1 1 calc R U . . .
C5 C 0.85895(9) 0.9589(2) 0.66830(9) 0.0764(5) Uani 1 1 d . . . . .
H5 H 0.862722 1.022662 0.703561 0.092 Uiso 1 1 calc R U . . .
C21 C 0.46598(9) 1.0698(2) 0.68047(10) 0.0814(5) Uani 1 1 d . . . . .
H21 H 0.443184 1.137812 0.707286 0.098 Uiso 1 1 calc R U . . .
C11 C 0.68364(10) 0.4349(2) 0.27498(9) 0.0765(5) Uani 1 1 d . . . . .
H11 H 0.695658 0.403057 0.235570 0.092 Uiso 1 1 calc R U . . .
C23 C 0.52408(9) 0.9989(3) 0.69850(9) 0.0869(6) Uani 1 1 d . . . . .
H23 H 0.540121 1.018643 0.737744 0.104 Uiso 1 1 calc R U . . .

loop_
_atom_site_aniso_label
_atom_site_aniso_U_11
_atom_site_aniso_U_22
_atom_site_aniso_U_33
_atom_site_aniso_U_23
_atom_site_aniso_U_13
_atom_site_aniso_U_12
O1 0.0414(5) 0.0722(6) 0.0586(6) 0.0079(5) 0.0084(5) 0.0061(4)
O4 0.0407(6) 0.0771(7) 0.0740(7) 0.0055(6) 0.0065(5) 0.0091(5)
O2 0.0558(7) 0.0743(7) 0.0837(8) -0.0032(6) 0.0110(6) 0.0130(5)
O3 0.0425(6) 0.1331(11) 0.0737(7) -0.0044(7) 0.0086(5) -0.0072(6)
N1 0.0394(6) 0.0914(9) 0.0638(8) -0.0036(7) 0.0060(6) 0.0068(6)
C1 0.0401(7) 0.0617(8) 0.0576(8) 0.0160(7) 0.0089(6) 0.0071(6)
C4 0.0457(7) 0.0587(8) 0.0597(8) 0.0092(7) 0.0048(6) 0.0020(6)
C6 0.0418(7) 0.0577(7) 0.0547(8) 0.0131(6) 0.0074(6) 0.0052(6)
C8 0.0457(8) 0.0617(8) 0.0573(8) 0.0176(7) 0.0038(6) 0.0033(6)
C10 0.0388(7) 0.0691(8) 0.0620(9) 0.0051(7) 0.0103(6) -0.0006(6)
C12 0.0429(7) 0.0646(8) 0.0548(8) 0.0111(6) 0.0078(6) 0.0051(6)
C14 0.0442(8) 0.0589(8) 0.0650(9) 0.0150(7) 0.0082(7) 0.0077(6)
C16 0.0417(7) 0.0693(8) 0.0581(8) 0.0116(7) 0.0057(6) 0.0058(7)
C18 0.0463(8) 0.0632(8) 0.0672(9) 0.0181(7) 0.0021(7) 0.0067(7)
C20 0.0405(7) 0.0633(8) 0.0732(10) 0.0049(7) 0.0030(7) -0.0037(6)
C22 0.0445(8) 0.0727(9) 0.0625(9) 0.0115(7) 0.0057(7) 0.0027(7)
C24 0.0604(9) 0.0579(8) 0.0665(9) 0.0025(7) 0.0103(8) -0.0052(7)
C3 0.0630(10) 0.0680(9) 0.0776(11) 0.0102(9) 0.0057(9) -0.0133(8)
C13 0.0598(10) 0.0765(10) 0.0623(9) 0.0109(8) 0.0035(8) 0.0031(8)
C7 0.0457(8) 0.0642(9) 0.1046(14) -0.0022(9) 0.0105(9) 0.0016(7)
C15 0.0453(8) 0.0823(11) 0.0911(13) 0.0156(10) -0.0021(9) 0.0070(8)
C2 0.0502(9) 0.1152(14) 0.0628(10) -0.0004(10) 0.0052(8) 0.0106(9)
C17 0.0771(12) 0.0733(10) 0.0684(10) 0.0059(8) 0.0201(9) -0.0108(9)
C9 0.0578(10) 0.0875(12) 0.0941(14) 0.0123(11) -0.0176(10) -0.0017(9)
C19 0.0872(13) 0.0683(9) 0.0789(12) -0.0086(9) 0.0025(10) -0.0134(9)
C5 0.0721(12) 0.0845(11) 0.0727(11) 0.0076(9) -0.0109(9) -0.0027(10)
C21 0.0596(11) 0.0839(11) 0.1009(15) -0.0192(11) 0.0254(10) -0.0079(9)
C11 0.0852(12) 0.0770(10) 0.0672(10) -0.0048(8) 0.0122(9) -0.0036(9)
C23 0.0652(11) 0.1264(16) 0.0692(11) -0.0185(11) 0.0101(9) -0.0097(12)

loop_
_atom_type_symbol
_atom_type_description
_atom_type_scat_dispersion_real
_atom_type_scat_dispersion_imag
_atom_type_scat_source
C C 0.0181 0.0091 'International Tables Vol C Tables 4.2.6.8 and 6.1.1.4'
H H 0.0000 0.0000 'International Tables Vol C Tables 4.2.6.8 and 6.1.1.4'
N N 0.0311 0.0180 'International Tables Vol C Tables 4.2.6.8 and 6.1.1.4'
O O 0.0492 0.0322 'International Tables Vol C Tables 4.2.6.8 and 6.1.1.4'

loop_
_geom_angle_atom_site_label_1
_geom_angle_atom_site_label_2
_geom_angle_atom_site_label_3
_geom_angle
_geom_angle_site_symmetry_1
_geom_angle_site_symmetry_3
_geom_angle_publ_flag
C16 O1 C1 105.39(11) . . ?
C18 O4 C14 124.69(12) . . ?
C10 N1 H1 115.2 . . ?
C16 N1 H1 115.2 . . ?
C16 N1 C10 129.53(14) . . ?
O1 C1 C8 121.86(14) . . ?
C6 C1 O1 111.37(13) . . ?
C6 C1 C8 126.75(13) . . ?
C24 C4 C22 122.84(14) . . ?
C3 C4 C22 117.94(14) . . ?
C3 C4 C24 118.96(15) . . ?
C1 C6 C12 107.14(12) . . ?
C1 C6 C14 118.07(14) . . ?
C12 C6 C14 134.57(14) . . ?
C18 C8 C1 114.11(15) . . ?
C18 C8 C13 119.04(15) . . ?
C13 C8 C1 126.84(14) . . ?
C20 C10 N1 117.21(14) . . ?
C2 C10 N1 123.41(14) . . ?
C2 C10 C20 119.35(15) . . ?
C16 C12 C6 103.89(13) . . ?
C16 C12 C22 120.02(14) . . ?
C22 C12 C6 136.06(13) . . ?
O4 C14 C6 115.18(14) . . ?
O2 C14 O4 116.77(13) . . ?
O2 C14 C6 128.04(15) . . ?
O1 C16 C12 112.18(13) . . ?
N1 C16 O1 118.53(13) . . ?
N1 C16 C12 129.28(15) . . ?
O4 C18 C8 120.95(14) . . ?
C15 C18 O4 117.75(15) . . ?
C15 C18 C8 121.30(17) . . ?
C10 C20 H20 119.8 . . ?
C7 C20 C10 120.48(16) . . ?
C7 C20 H20 119.8 . . ?
O3 C22 C4 117.46(14) . . ?
O3 C22 C12 119.06(14) . . ?
C12 C22 C4 123.42(13) . . ?
C4 C24 H24 120.3 . . ?
C17 C24 C4 119.41(15) . . ?
C17 C24 H24 120.3 . . ?
C4 C3 H3 119.4 . . ?
C19 C3 C4 121.22(16) . . ?
C19 C3 H3 119.4 . . ?
C8 C13 H13 120.1 . . ?
C5 C13 C8 119.73(16) . . ?
C5 C13 H13 120.1 . . ?
C20 C7 H7 119.9 . . ?
C21 C7 C20 120.16(16) . . ?
C21 C7 H7 119.9 . . ?
C18 C15 H15 120.5 . . ?
C9 C15 C18 118.90(17) . . ?
C9 C15 H15 120.5 . . ?
C10 C2 H2 120.2 . . ?
C10 C2 C23 119.54(17) . . ?
C23 C2 H2 120.2 . . ?
C24 C17 H17 119.6 . . ?
C11 C17 C24 120.77(16) . . ?
C11 C17 H17 119.6 . . ?
C15 C9 H9 119.5 . . ?
C15 C9 C5 120.94(17) . . ?
C5 C9 H9 119.5 . . ?
C3 C19 H19 120.2 . . ?
C11 C19 C3 119.63(16) . . ?
C11 C19 H19 120.2 . . ?
C13 C5 C9 120.08(18) . . ?
C13 C5 H5 120.0 . . ?
C9 C5 H5 120.0 . . ?
C7 C21 H21 120.2 . . ?
C7 C21 C23 119.69(17) . . ?
C23 C21 H21 120.2 . . ?
C17 C11 H11 120.0 . . ?
C19 C11 C17 119.96(17) . . ?
C19 C11 H11 120.0 . . ?
C2 C23 H23 119.6 . . ?
C21 C23 C2 120.76(18) . . ?
C21 C23 H23 119.6 . . ?

loop_
_geom_bond_atom_site_label_1
_geom_bond_atom_site_label_2
_geom_bond_distance
_geom_bond_site_symmetry_2
_geom_bond_publ_flag
O1 C1 1.3776(16) . ?
O1 C16 1.3649(19) . ?
O4 C14 1.3921(19) . ?
O4 C18 1.379(2) . ?
O2 C14 1.1976(19) . ?
O3 C22 1.2407(19) . ?
N1 H1 0.8600 . ?
N1 C10 1.413(2) . ?
N1 C16 1.3327(18) . ?
C1 C6 1.354(2) . ?
C1 C8 1.417(2) . ?
C4 C22 1.483(2) . ?
C4 C24 1.383(2) . ?
C4 C3 1.382(2) . ?
C6 C12 1.449(2) . ?
C6 C14 1.4511(19) . ?
C8 C18 1.393(2) . ?
C8 C13 1.399(2) . ?
C10 C20 1.388(2) . ?
C10 C2 1.379(2) . ?
C12 C16 1.388(2) . ?
C12 C22 1.445(2) . ?
C18 C15 1.379(2) . ?
C20 H20 0.9300 . ?
C20 C7 1.375(2) . ?
C24 H24 0.9300 . ?
C24 C17 1.382(2) . ?
C3 H3 0.9300 . ?
C3 C19 1.373(2) . ?
C13 H13 0.9300 . ?
C13 C5 1.376(2) . ?
C7 H7 0.9300 . ?
C7 C21 1.366(3) . ?
C15 H15 0.9300 . ?
C15 C9 1.376(3) . ?
C2 H2 0.9300 . ?
C2 C23 1.380(3) . ?
C17 H17 0.9300 . ?
C17 C11 1.374(2) . ?
C9 H9 0.9300 . ?
C9 C5 1.392(3) . ?
C19 H19 0.9300 . ?
C19 C11 1.365(3) . ?
C5 H5 0.9300 . ?
C21 H21 0.9300 . ?
C21 C23 1.379(3) . ?
C11 H11 0.9300 . ?
C23 H23 0.9300 . ?

loop_
_geom_torsion_atom_site_label_1
_geom_torsion_atom_site_label_2
_geom_torsion_atom_site_label_3
_geom_torsion_atom_site_label_4
_geom_torsion
_geom_torsion_site_symmetry_1
_geom_torsion_site_symmetry_2
_geom_torsion_site_symmetry_3
_geom_torsion_site_symmetry_4
_geom_torsion_publ_flag
O1 C1 C6 C12 -0.55(15) . . . . ?
O1 C1 C6 C14 -175.91(11) . . . . ?
O1 C1 C8 C18 179.43(12) . . . . ?
O1 C1 C8 C13 -1.7(2) . . . . ?
O4 C18 C15 C9 -179.67(15) . . . . ?
N1 C10 C20 C7 178.28(14) . . . . ?
N1 C10 C2 C23 -178.39(17) . . . . ?
C1 O1 C16 N1 179.49(13) . . . . ?
C1 O1 C16 C12 -1.94(15) . . . . ?
C1 C6 C12 C16 -0.61(15) . . . . ?
C1 C6 C12 C22 177.30(16) . . . . ?
C1 C6 C14 O4 -5.49(19) . . . . ?
C1 C6 C14 O2 173.48(15) . . . . ?
C1 C8 C18 O4 -1.53(19) . . . . ?
C1 C8 C18 C15 177.95(14) . . . . ?
C1 C8 C13 C5 -178.44(15) . . . . ?
C4 C24 C17 C11 -2.2(3) . . . . ?
C4 C3 C19 C11 -1.2(3) . . . . ?
C6 C1 C8 C18 0.7(2) . . . . ?
C6 C1 C8 C13 179.59(14) . . . . ?
C6 C12 C16 O1 1.60(16) . . . . ?
C6 C12 C16 N1 179.97(15) . . . . ?
C6 C12 C22 O3 167.80(16) . . . . ?
C6 C12 C22 C4 -15.1(3) . . . . ?
C8 C1 C6 C12 178.25(13) . . . . ?
C8 C1 C6 C14 2.9(2) . . . . ?
C8 C18 C15 C9 0.8(2) . . . . ?
C8 C13 C5 C9 0.4(3) . . . . ?
C10 N1 C16 O1 8.1(2) . . . . ?
C10 N1 C16 C12 -170.22(15) . . . . ?
C10 C20 C7 C21 0.4(2) . . . . ?
C10 C2 C23 C21 0.0(3) . . . . ?
C12 C6 C14 O4 -179.26(13) . . . . ?
C12 C6 C14 O2 -0.3(3) . . . . ?
C14 O4 C18 C8 -1.5(2) . . . . ?
C14 O4 C18 C15 178.99(14) . . . . ?
C14 C6 C12 C16 173.63(15) . . . . ?
C14 C6 C12 C22 -8.5(3) . . . . ?
C16 O1 C1 C6 1.51(15) . . . . ?
C16 O1 C1 C8 -177.37(12) . . . . ?
C16 N1 C10 C20 144.06(17) . . . . ?
C16 N1 C10 C2 -37.9(3) . . . . ?
C16 C12 C22 O3 -14.5(2) . . . . ?
C16 C12 C22 C4 162.60(14) . . . . ?
C18 O4 C14 O2 -174.05(13) . . . . ?
C18 O4 C14 C6 5.04(19) . . . . ?
C18 C8 C13 C5 0.4(2) . . . . ?
C18 C15 C9 C5 0.0(3) . . . . ?
C20 C10 C2 C23 -0.4(3) . . . . ?
C20 C7 C21 C23 -0.8(3) . . . . ?
C22 C4 C24 C17 -172.17(15) . . . . ?
C22 C4 C3 C19 174.18(16) . . . . ?
C22 C12 C16 O1 -176.73(12) . . . . ?
C22 C12 C16 N1 1.6(2) . . . . ?
C24 C4 C22 O3 132.98(17) . . . . ?
C24 C4 C22 C12 -44.2(2) . . . . ?
C24 C4 C3 C19 0.0(3) . . . . ?
C24 C17 C11 C19 1.0(3) . . . . ?
C3 C4 C22 O3 -41.0(2) . . . . ?
C3 C4 C22 C12 141.82(15) . . . . ?
C3 C4 C24 C17 1.7(2) . . . . ?
C3 C19 C11 C17 0.7(3) . . . . ?
C13 C8 C18 O4 179.52(13) . . . . ?
C13 C8 C18 C15 -1.0(2) . . . . ?
C7 C21 C23 C2 0.6(3) . . . . ?
C15 C9 C5 C13 -0.6(3) . . . . ?
C2 C10 C20 C7 0.2(2) . . . . ?
